data_2021278
loop_
_publ_author_name
'Gumerova, Nadiia I.'
'Blazevic, Amir'
'Caldera Fraile, Tania'
'Roller, Alexander'
'Giester, Gerald'
'Rompel, Annette'

_publ_section_title
;
 Synthesis and characterization of hybrid Anderson
 hexamolybdoaluminates(III) functionalized with indometacin or cinnamic
 acid
;
_journal_coeditor_code JR3025
_journal_issue 11
_journal_name_full 'Acta Crystallographica Section C'
_journal_page_first
;
;
_journal_paper_doi 10.1107/S2053229618012536
_journal_volume 74
_journal_year 2018
_chemical_formula_moiety
;
C13 H17 Al Mo6 N O25, 4.73(H2 O), 3(C H4 O),
2(C16 H36 N), C16 H35.5 N, C9 H7 N
;
_chemical_formula_sum 'C73 H152.95 Al Mo6 N5 O32.73'
_chemical_formula_weight 2227.19
_space_group_crystal_system orthorhombic
_space_group_IT_number 61
_space_group_name_Hall '-P 2ac 2ab'
_space_group_name_H-M_alt 'P b c a'
_symmetry_space_group_name_Hall '-P 2ac 2ab'
_symmetry_space_group_name_H-M 'P b c a'
_atom_sites_solution_hydrogens mixed
_atom_sites_solution_primary heavy
_audit_creation_date 2018-06-07
_audit_creation_method
;
Olex2 1.2
(compiled 2018.05.29 svn.r3508 for OlexSys, GUI svn.r5506)
;
_cell_angle_alpha 90
_cell_angle_beta 90
_cell_angle_gamma 90
_cell_formula_units_Z 8
_cell_length_a 16.1062(17)
_cell_length_b 26.512(3)
_cell_length_c 45.569(5)
_cell_measurement_reflns_used 9772
_cell_measurement_temperature 100.0
_cell_measurement_theta_max 29.479
_cell_measurement_theta_min 2.320
_cell_volume 19458(4)
_computing_cell_refinement
;
SAINT (Bruker, 2013)
;
_computing_data_collection
;
APEX2 (Bruker, 2013)
;
_computing_data_reduction
;
SAINT (Bruker, 2013)
;
_computing_molecular_graphics
;
OLEX2 (Dolomanov <i>et al.</i>,  2009)
;
_computing_publication_material
;
OLEX2 (Dolomanov <i>et al.</i>,  2009)
;
_computing_structure_refinement
;
SHELXL2018 (Sheldrick, 2015)
;
_computing_structure_solution
;
SHELXS97 (Sheldrick, 2008)
;
_diffrn_ambient_temperature 100.0
_diffrn_measured_fraction_theta_full 0.998
_diffrn_measured_fraction_theta_max 0.999
_diffrn_measurement_device_type 'Bruker APEXII CCD'
_diffrn_measurement_method '\f and \w scans'
_diffrn_radiation_type MoK\a
_diffrn_radiation_wavelength 0.71073
_diffrn_reflns_av_R_equivalents 0.0662
_diffrn_reflns_av_unetI/netI 0.0243
_diffrn_reflns_Laue_measured_fraction_full 0.998
_diffrn_reflns_Laue_measured_fraction_max 0.999
_diffrn_reflns_limit_h_max 19
_diffrn_reflns_limit_h_min -19
_diffrn_reflns_limit_k_max 31
_diffrn_reflns_limit_k_min -31
_diffrn_reflns_limit_l_max 54
_diffrn_reflns_limit_l_min -54
_diffrn_reflns_number 293657
_diffrn_reflns_point_group_measured_fraction_full 0.998
_diffrn_reflns_point_group_measured_fraction_max 0.999
_diffrn_reflns_theta_full 25.242
_diffrn_reflns_theta_max 25.350
_diffrn_reflns_theta_min 2.321
_diffrn_standards_number 0
_exptl_absorpt_coefficient_mu 0.836
_exptl_absorpt_correction_T_max 0.7460
_exptl_absorpt_correction_T_min 0.6660
_exptl_absorpt_correction_type multi-scan
_exptl_absorpt_process_details
;
(SADABS; Bruker, 2013)
;
_exptl_crystal_colour 'clear colourless'
_exptl_crystal_colour_lustre clear
_exptl_crystal_colour_primary colourless
_exptl_crystal_density_diffrn 1.521
_exptl_crystal_description plate
_exptl_crystal_F_000 9222
_exptl_crystal_size_max 0.227
_exptl_crystal_size_mid 0.148
_exptl_crystal_size_min 0.032
_refine_diff_density_max 1.268
_refine_diff_density_min -1.044
_refine_diff_density_rms 0.130
_refine_ls_extinction_method none
_refine_ls_goodness_of_fit_ref 1.238
_refine_ls_hydrogen_treatment mixed
_refine_ls_matrix_type full
_refine_ls_number_parameters 1129
_refine_ls_number_reflns 17800
_refine_ls_number_restraints 39
_refine_ls_restrained_S_all 1.241
_refine_ls_R_factor_all 0.0766
_refine_ls_R_factor_gt 0.0656
_refine_ls_shift/su_max 0.001
_refine_ls_shift/su_mean 0.000
_refine_ls_structure_factor_coef Fsqd
_refine_ls_weighting_details 'w=1/[\s^2^(Fo^2^)+(0.0201P)^2^+204.0739P] where P=(Fo^2^+2Fc^2^)/3'
_refine_ls_weighting_scheme calc
_refine_ls_wR_factor_gt 0.1392
_refine_ls_wR_factor_ref 0.1436
_reflns_Friedel_coverage 0.000
_reflns_number_gt 15423
_reflns_number_total 17800
_reflns_threshold_expression 'I > 2\s(I)'
_cod_data_source_file jr3025sup1.cif
_cod_data_source_block mo_ambl235_pbca
_cod_original_cell_volume 19458(3)
_cod_database_code 2021278
_publcif_datablock.id {fa884826-dc08-4f4c-bdfb-75b5d646cd11}

_shelx_space_group_comment
;
The symmetry employed for this shelxl refinement is uniquely defined
by the following loop, which should always be used as a source of
symmetry information in preference to the above space-group names.
They are only intended as comments.
;
_shelx_estimated_absorpt_t_max 0.974
_shelx_estimated_absorpt_t_min 0.833
_exptl_absorpt_special_details
;
SADABS-2012/1 (Bruker,2012) was used for absorption correction.
wR2(int) was 0.0738 before and 0.0503 after correction.
The Ratio of minimum to maximum transmission is 0.8928.
The \l/2 correction factor is 0.0015.
;

loop_
_space_group_symop_operation_xyz
'x, y, z'
'-x+1/2, -y, z+1/2'
'-x, y+1/2, -z+1/2'
'x+1/2, -y+1/2, -z'
'-x, -y, -z'
'x-1/2, y, -z-1/2'
'x, -y-1/2, z-1/2'
'-x-1/2, y-1/2, z'

loop_
_atom_site_label
_atom_site_type_symbol
_atom_site_fract_x
_atom_site_fract_y
_atom_site_fract_z
_atom_site_U_iso_or_equiv
_atom_site_adp_type
_atom_site_occupancy
_atom_site_site_symmetry_order
_atom_site_calc_flag
_atom_site_refinement_flags_posn
_atom_site_refinement_flags_adp
_atom_site_refinement_flags_occupancy
_atom_site_disorder_assembly
_atom_site_disorder_group
Mo1 Mo 0.28978(3) 0.12375(2) 0.15448(2) 0.02046(13) Uani 1 1 d . . . . .
Mo2 Mo 0.26650(4) 0.12931(2) 0.08205(2) 0.02403(14) Uani 1 1 d . . . . .
Mo3 Mo 0.14206(4) 0.21510(2) 0.05222(2) 0.02528(14) Uani 1 1 d . . . . .
Mo4 Mo 0.03843(3) 0.29405(2) 0.09578(2) 0.02120(13) Uani 1 1 d . . . . .
Mo5 Mo 0.05897(3) 0.28718(2) 0.16801(2) 0.01787(13) Uani 1 1 d . . . . .
Mo6 Mo 0.19091(3) 0.20442(2) 0.19676(2) 0.01845(13) Uani 1 1 d . . . . .
Al1 Al 0.16091(11) 0.20713(7) 0.12491(4) 0.0157(4) Uani 1 1 d . . . . .
O1 O 0.2752(2) 0.18828(16) 0.11964(9) 0.0180(9) Uani 1 1 d . . . . .
O2 O 0.1387(3) 0.16351(17) 0.09338(10) 0.0218(10) Uani 1 1 d D . . . .
H2 H 0.097(3) 0.144(2) 0.0881(13) 0.012(16) Uiso 1 1 d D . . . .
O3 O 0.1719(3) 0.25809(16) 0.09537(9) 0.0184(9) Uani 1 1 d . . . . .
O4 O 0.0525(3) 0.23026(17) 0.12979(10) 0.0197(9) Uani 1 1 d D . . . .
H4 H 0.008(3) 0.212(3) 0.1280(18) 0.04(2) Uiso 1 1 d D . . . .
O5 O 0.1917(2) 0.25372(16) 0.15493(9) 0.0157(9) Uani 1 1 d . . . . .
O6 O 0.1597(3) 0.15885(16) 0.15511(9) 0.0174(9) Uani 1 1 d D . . . .
H6 H 0.118(3) 0.1382(19) 0.1566(14) 0.017(18) Uiso 1 1 d D . . . .
O7 O 0.2477(3) 0.09393(17) 0.11854(10) 0.0245(10) Uani 1 1 d . . . . .
O8 O 0.2519(3) 0.18994(18) 0.05924(9) 0.0240(10) Uani 1 1 d . . . . .
O9 O 0.0397(3) 0.23830(18) 0.06851(10) 0.0258(11) Uani 1 1 d . . . . .
O10 O 0.0778(3) 0.32261(16) 0.13199(9) 0.0196(9) Uani 1 1 d . . . . .
O11 O 0.0791(3) 0.22767(16) 0.19056(9) 0.0185(9) Uani 1 1 d . . . . .
O12 O 0.2936(3) 0.18129(17) 0.18001(10) 0.0207(10) Uani 1 1 d . . . . .
O13 O 0.2642(3) 0.07662(18) 0.17817(11) 0.0292(11) Uani 1 1 d . . . . .
O14 O 0.3934(3) 0.11791(18) 0.14810(10) 0.0273(11) Uani 1 1 d . . . . .
O15 O 0.3719(3) 0.1254(2) 0.07897(11) 0.0331(12) Uani 1 1 d . . . . .
O16 O 0.2271(3) 0.0845(2) 0.05880(11) 0.0381(13) Uani 1 1 d D . . . .
O17 O 0.1043(3) 0.1703(2) 0.02849(11) 0.0400(14) Uani 1 1 d . . . . .
O18 O 0.1693(3) 0.2650(2) 0.03089(11) 0.0353(13) Uani 1 1 d . . . . .
O19 O 0.0692(3) 0.34262(19) 0.07379(10) 0.0301(11) Uani 1 1 d . . . . .
O20 O -0.0660(3) 0.30034(19) 0.09925(11) 0.0303(11) Uani 1 1 d . . . . .
O21 O -0.0460(3) 0.29147(19) 0.17170(11) 0.0290(11) Uani 1 1 d . . . . .
O22 O 0.0991(3) 0.33269(17) 0.19056(10) 0.0247(10) Uani 1 1 d . . . . .
O23 O 0.2301(3) 0.25227(18) 0.21712(10) 0.0251(10) Uani 1 1 d . . . . .
O24 O 0.1690(3) 0.15656(18) 0.22111(10) 0.0256(10) Uani 1 1 d . . . . .
O25 O 0.4523(3) 0.29582(19) 0.15522(11) 0.0295(11) Uani 1 1 d . . . . .
N1 N 0.3683(3) 0.3169(2) 0.11673(12) 0.0227(12) Uani 1 1 d . . . . .
H1 H 0.3647 0.3368 0.1013 0.027 Uiso 1 1 calc R . . . .
C1 C 0.3020(4) 0.2795(2) 0.12057(13) 0.0173(13) Uani 1 1 d . . . . .
C2 C 0.3386(4) 0.2264(3) 0.11847(14) 0.0226(14) Uani 1 1 d . . . . .
H2A H 0.3697 0.2231 0.0998 0.027 Uiso 1 1 calc R . . . .
H2B H 0.3781 0.2211 0.1348 0.027 Uiso 1 1 calc R . . . .
C3 C 0.2426(4) 0.2908(3) 0.09541(14) 0.0218(14) Uani 1 1 d . . . . .
H3A H 0.2235 0.3262 0.0970 0.026 Uiso 1 1 calc R . . . .
H3B H 0.2726 0.2872 0.0766 0.026 Uiso 1 1 calc R . . . .
C4 C 0.2593(4) 0.2878(3) 0.15033(13) 0.0195(14) Uani 1 1 d . . . . .
H4A H 0.3005 0.2834 0.1662 0.023 Uiso 1 1 calc R . . . .
H4B H 0.2383 0.3229 0.1513 0.023 Uiso 1 1 calc R . . . .
C5 C 0.4350(4) 0.3237(3) 0.13473(15) 0.0243(15) Uani 1 1 d . . . . .
C6 C 0.4829(4) 0.3685(3) 0.12725(16) 0.0257(15) Uani 1 1 d . . . . .
H6A H 0.4741 0.3855 0.1092 0.031 Uiso 1 1 calc R . . . .
C7 C 0.5408(5) 0.3856(3) 0.14672(18) 0.0345(18) Uani 1 1 d . . . . .
H7 H 0.5512 0.3645 0.1632 0.041 Uiso 1 1 calc R . . . .
C8 C 0.5883(5) 0.4321(4) 0.1454(2) 0.047(2) Uani 1 1 d . . . . .
C9 C 0.5936(6) 0.4596(4) 0.1207(2) 0.056(3) Uani 1 1 d . . . . .
H9 H 0.5675 0.4483 0.1032 0.067 Uiso 1 1 calc R . . . .
C10 C 0.6382(7) 0.5054(4) 0.1209(3) 0.068(3) Uani 1 1 d . . . . .
H10 H 0.6408 0.5252 0.1035 0.082 Uiso 1 1 calc R . . . .
C11 C 0.6775(8) 0.5215(4) 0.1456(3) 0.075(3) Uani 1 1 d . . . . .
H11 H 0.7070 0.5526 0.1455 0.090 Uiso 1 1 calc R . . . .
C12 C 0.6745(9) 0.4930(5) 0.1707(3) 0.096(5) Uani 1 1 d . . . . .
H12 H 0.7027 0.5037 0.1879 0.115 Uiso 1 1 calc R . . . .
C13 C 0.6298(7) 0.4485(5) 0.1704(2) 0.075(4) Uani 1 1 d . . . . .
H13 H 0.6273 0.4286 0.1878 0.090 Uiso 1 1 calc R . . . .
O1A O -0.0631(3) 0.1555(2) 0.12810(13) 0.0389(13) Uani 1 1 d D . . . .
H1AA H -0.1094 0.1724 0.1289 0.058 Uiso 1 1 d DG . . . .
H1AB H -0.0568 0.1381 0.1441 0.058 Uiso 1 1 d G . . . .
O1B O 0.0314(3) 0.0941(2) 0.16390(12) 0.0348(12) Uani 1 1 d . . . . .
H1BA H 0.0342 0.0875 0.1825 0.052 Uiso 1 1 d G . . . .
H1BB H 0.0479 0.0678 0.1539 0.052 Uiso 1 1 d DG . . . .
O1C O 0.0080(4) 0.0977(2) 0.08468(14) 0.0544(17) Uani 1 1 d D . . . .
H1CA H -0.0362 0.1078 0.0939 0.082 Uiso 1 1 d DG . . . .
H1CB H 0.0025 0.1043 0.0660 0.082 Uiso 1 1 d DG . . . .
O1D O 0.1030(4) 0.0368(2) 0.11923(15) 0.0524(16) Uani 1 1 d . . . . .
H1DA H 0.1536 0.0481 0.1206 0.079 Uiso 1 1 d G . . . .
H1DB H 0.0741 0.0567 0.1080 0.079 Uiso 1 1 d DG . . . .
O26S O 0.0689(4) 0.0732(2) 0.22182(15) 0.0498(16) Uani 1 1 d . . . . .
H26S H 0.1019 0.0975 0.2238 0.075 Uiso 1 1 calc GR . . . .
C71S C 0.1139(7) 0.0279(4) 0.2216(3) 0.069(3) Uani 1 1 d . . . . .
H71A H 0.0795 0.0010 0.2132 0.103 Uiso 1 1 calc GR . . . .
H71B H 0.1293 0.0188 0.2417 0.103 Uiso 1 1 calc GR . . . .
H71C H 0.1642 0.0321 0.2098 0.103 Uiso 1 1 calc GR . . . .
O27S O 0.3490(4) 0.3846(3) 0.06798(15) 0.071(2) Uani 1 1 d D . . . .
H27S H 0.3748 0.4119 0.0698 0.106 Uiso 1 1 calc R . . A 1
O28S O 0.4326(6) 0.4679(3) 0.0745(2) 0.058(3) Uani 0.726(18) 1 d . . P . .
H28C H 0.4399 0.4815 0.0917 0.087 Uiso 0.726(18) 1 d G . P . .
H28D H 0.3981 0.4880 0.0656 0.087 Uiso 0.726(18) 1 d G . P . .
O29S O 0.3705(9) 0.5161(5) 0.0291(3) 0.033(4) Uani 0.395(11) 1 d D . P B 1
H29S H 0.3281 0.5285 0.0370 0.049 Uiso 0.395(11) 1 calc DGR . P B 1
C72S C 0.2841(9) 0.3912(7) 0.0500(4) 0.150(9) Uani 1 1 d D . . C 1
H72A H 0.2997 0.3813 0.0300 0.225 Uiso 1 1 calc GR . . C 1
H72B H 0.2677 0.4268 0.0501 0.225 Uiso 1 1 calc GR . . C 1
H72C H 0.2375 0.3704 0.0567 0.225 Uiso 1 1 calc GR . . C 1
C73S C 0.4340(15) 0.5502(9) 0.0303(6) 0.090(14) Uani 0.395(11) 1 d D . P B 1
H73A H 0.4558 0.5559 0.0105 0.134 Uiso 0.395(11) 1 calc GR . P B 1
H73B H 0.4783 0.5369 0.0429 0.134 Uiso 0.395(11) 1 calc DGR . P B 1
H73C H 0.4135 0.5821 0.0384 0.134 Uiso 0.395(11) 1 calc GR . P B 1
N2 N -0.0810(5) 0.3123(3) 0.00127(15) 0.0482(19) Uani 1 1 d . . . . .
C14 C -0.1458(6) 0.3528(4) -0.0044(2) 0.051(2) Uani 1 1 d . . . . .
H14A H -0.1235 0.3765 -0.0193 0.061 Uiso 1 1 calc R . . . .
H14B H -0.1956 0.3366 -0.0130 0.061 Uiso 1 1 calc R . . . .
C15 C -0.1723(7) 0.3829(4) 0.0223(2) 0.064(3) Uani 1 1 d . . . . .
H15A H -0.1241 0.4018 0.0301 0.077 Uiso 1 1 calc R . . . .
H15B H -0.1922 0.3597 0.0378 0.077 Uiso 1 1 calc R . . . .
C16 C -0.2419(8) 0.4202(4) 0.0142(2) 0.066(3) Uani 1 1 d . . . . .
H16A H -0.2205 0.4437 -0.0009 0.079 Uiso 1 1 calc R . . . .
H16B H -0.2882 0.4010 0.0052 0.079 Uiso 1 1 calc R . . . .
C17 C -0.2762(8) 0.4511(4) 0.0399(2) 0.075(3) Uani 1 1 d . . . . .
H17A H -0.2925 0.4283 0.0558 0.113 Uiso 1 1 calc GR . . . .
H17B H -0.3247 0.4704 0.0333 0.113 Uiso 1 1 calc GR . . . .
H17C H -0.2333 0.4743 0.0469 0.113 Uiso 1 1 calc GR . . . .
C18 C 0.0016(6) 0.3362(4) 0.01053(19) 0.050(2) Uani 1 1 d . . . . .
H18A H -0.0077 0.3562 0.0286 0.059 Uiso 1 1 calc R . . . .
H18B H 0.0412 0.3089 0.0154 0.059 Uiso 1 1 calc R . . . .
C19 C 0.0413(7) 0.3702(4) -0.0125(2) 0.062(3) Uani 1 1 d . . . . .
H19A H 0.0439 0.3526 -0.0316 0.075 Uiso 1 1 calc R . . . .
H19B H 0.0080 0.4013 -0.0149 0.075 Uiso 1 1 calc R . . . .
C20 C 0.1284(7) 0.3834(4) -0.0020(2) 0.063(3) Uani 1 1 d . . . . .
H20A H 0.1251 0.3979 0.0179 0.076 Uiso 1 1 calc R . . . .
H20B H 0.1619 0.3521 -0.0009 0.076 Uiso 1 1 calc R . . . .
C21 C 0.1713(8) 0.4207(5) -0.0222(3) 0.082(4) Uani 1 1 d . . . . .
H21A H 0.1437 0.4535 -0.0209 0.122 Uiso 1 1 calc GR . . . .
H21B H 0.1684 0.4084 -0.0425 0.122 Uiso 1 1 calc GR . . . .
H21C H 0.2296 0.4242 -0.0164 0.122 Uiso 1 1 calc GR . . . .
C22 C -0.0701(6) 0.2825(3) -0.02684(18) 0.046(2) Uani 1 1 d . . . . .
H22A H -0.1230 0.2652 -0.0314 0.055 Uiso 1 1 calc R . . . .
H22B H -0.0587 0.3064 -0.0430 0.055 Uiso 1 1 calc R . . . .
C23 C -0.0022(7) 0.2441(4) -0.0260(2) 0.065(3) Uani 1 1 d . . . . .
H23A H -0.0136 0.2199 -0.0100 0.079 Uiso 1 1 calc R . . . .
H23B H 0.0509 0.2612 -0.0216 0.079 Uiso 1 1 calc R . . . .
C24 C 0.0066(7) 0.2156(4) -0.0545(2) 0.060(3) Uani 1 1 d . . . . .
H24A H -0.0453 0.1967 -0.0581 0.072 Uiso 1 1 calc R . . . .
H24B H 0.0134 0.2402 -0.0706 0.072 Uiso 1 1 calc R . . . .
C25 C 0.0783(8) 0.1792(4) -0.0553(2) 0.074(3) Uani 1 1 d . . . . .
H25A H 0.0817 0.1638 -0.0748 0.110 Uiso 1 1 calc GR . . . .
H25B H 0.0697 0.1528 -0.0405 0.110 Uiso 1 1 calc GR . . . .
H25C H 0.1300 0.1973 -0.0511 0.110 Uiso 1 1 calc GR . . . .
C26 C -0.1065(6) 0.2782(4) 0.0263(2) 0.054(3) Uani 1 1 d . . . . .
H26A H -0.1077 0.2983 0.0446 0.065 Uiso 1 1 calc R . . . .
H26B H -0.0635 0.2518 0.0287 0.065 Uiso 1 1 calc R . . . .
C27 C -0.1914(6) 0.2521(4) 0.0226(2) 0.058(3) Uani 1 1 d . . . . .
H27A H -0.2357 0.2779 0.0215 0.070 Uiso 1 1 calc R . . . .
H27B H -0.1919 0.2325 0.0042 0.070 Uiso 1 1 calc R . . . .
C28 C -0.2079(6) 0.2179(5) 0.0479(2) 0.070(3) Uani 1 1 d . . . . .
H28A H -0.2659 0.2058 0.0466 0.084 Uiso 1 1 calc R . . . .
H28B H -0.2025 0.2374 0.0663 0.084 Uiso 1 1 calc R . . . .
C29 C -0.1502(7) 0.1722(5) 0.0495(3) 0.087(4) Uani 1 1 d . . . . .
H29A H -0.1533 0.1533 0.0310 0.130 Uiso 1 1 calc GR . . . .
H29B H -0.1673 0.1503 0.0657 0.130 Uiso 1 1 calc GR . . . .
H29C H -0.0930 0.1836 0.0527 0.130 Uiso 1 1 calc GR . . . .
N3 N 0.4974(4) 0.2232(2) 0.22640(13) 0.0315(14) Uani 1 1 d . . . . .
C30 C 0.4703(5) 0.1913(3) 0.25231(17) 0.0361(18) Uani 1 1 d . . . . .
H30A H 0.5107 0.1635 0.2548 0.043 Uiso 1 1 calc R . . . .
H30B H 0.4726 0.2124 0.2702 0.043 Uiso 1 1 calc R . . . .
C31 C 0.3843(5) 0.1688(3) 0.24991(18) 0.0368(18) Uani 1 1 d . . . . .
H31A H 0.3812 0.1476 0.2321 0.044 Uiso 1 1 calc R . . . .
H31B H 0.3431 0.1963 0.2479 0.044 Uiso 1 1 calc R . . . .
C32 C 0.3622(6) 0.1366(3) 0.27686(18) 0.043(2) Uani 1 1 d . . . . .
H32A H 0.3107 0.1175 0.2728 0.051 Uiso 1 1 calc R . . . .
H32B H 0.4073 0.1119 0.2805 0.051 Uiso 1 1 calc R . . . .
C33 C 0.3500(7) 0.1686(4) 0.3039(2) 0.064(3) Uani 1 1 d . . . . .
H33A H 0.4033 0.1832 0.3098 0.096 Uiso 1 1 calc GR . . . .
H33B H 0.3283 0.1476 0.3199 0.096 Uiso 1 1 calc GR . . . .
H33C H 0.3105 0.1957 0.2996 0.096 Uiso 1 1 calc GR . . . .
C34 C 0.4381(4) 0.2667(3) 0.22307(16) 0.0285(16) Uani 1 1 d . . . . .
H34A H 0.3829 0.2531 0.2178 0.034 Uiso 1 1 calc R . . . .
H34B H 0.4572 0.2878 0.2065 0.034 Uiso 1 1 calc R . . . .
C35 C 0.4282(5) 0.3001(3) 0.2497(2) 0.047(2) Uani 1 1 d . . . . .
H35A H 0.3937 0.2824 0.2645 0.057 Uiso 1 1 calc R . . . .
H35B H 0.4835 0.3062 0.2585 0.057 Uiso 1 1 calc R . . . .
C36 C 0.3889(6) 0.3494(3) 0.2424(2) 0.056(3) Uani 1 1 d . . . . .
H36A H 0.3324 0.3433 0.2346 0.067 Uiso 1 1 calc R . . . .
H36B H 0.4217 0.3661 0.2268 0.067 Uiso 1 1 calc R . . . .
C37 C 0.3831(7) 0.3852(4) 0.2695(3) 0.077(4) Uani 1 1 d . . . . .
H37A H 0.4390 0.3917 0.2771 0.116 Uiso 1 1 calc GR . . . .
H37B H 0.3494 0.3692 0.2848 0.116 Uiso 1 1 calc GR . . . .
H37C H 0.3573 0.4171 0.2636 0.116 Uiso 1 1 calc GR . . . .
C38 C 0.5846(4) 0.2430(3) 0.23305(16) 0.0318(17) Uani 1 1 d . . . . .
H38A H 0.5816 0.2657 0.2503 0.038 Uiso 1 1 calc R . . . .
H38B H 0.6205 0.2141 0.2384 0.038 Uiso 1 1 calc R . . . .
C39 C 0.6246(5) 0.2713(3) 0.20769(17) 0.0375(19) Uani 1 1 d . . . . .
H39A H 0.5814 0.2908 0.1972 0.045 Uiso 1 1 calc R . . . .
H39B H 0.6485 0.2467 0.1937 0.045 Uiso 1 1 calc R . . . .
C40 C 0.6927(5) 0.3071(3) 0.21802(17) 0.0363(18) Uani 1 1 d . . . . .
H40A H 0.7223 0.3207 0.2007 0.044 Uiso 1 1 calc R . . . .
H40B H 0.7332 0.2881 0.2300 0.044 Uiso 1 1 calc R . . . .
C41 C 0.6581(6) 0.3513(3) 0.2363(2) 0.049(2) Uani 1 1 d . . . . .
H41A H 0.7018 0.3765 0.2392 0.074 Uiso 1 1 calc GR . . . .
H41B H 0.6394 0.3387 0.2554 0.074 Uiso 1 1 calc GR . . . .
H41C H 0.6113 0.3666 0.2259 0.074 Uiso 1 1 calc GR . . . .
C42 C 0.4946(5) 0.1935(3) 0.19805(19) 0.0392(19) Uani 1 1 d . . . . .
H42A H 0.4356 0.1888 0.1926 0.047 Uiso 1 1 calc R . . . .
H42B H 0.5204 0.2144 0.1825 0.047 Uiso 1 1 calc R . . . .
C43 C 0.5360(7) 0.1423(4) 0.1975(3) 0.067(3) Uani 1 1 d . . . . .
H43A H 0.5143 0.1236 0.2147 0.080 Uiso 1 1 calc R . . . .
H43B H 0.5149 0.1248 0.1799 0.080 Uiso 1 1 calc R . . . .
C44 C 0.6231(7) 0.1355(4) 0.1976(2) 0.065(3) Uani 1 1 d . . . . .
H44A H 0.6450 0.1451 0.2171 0.078 Uiso 1 1 calc R . . . .
H44B H 0.6481 0.1586 0.1830 0.078 Uiso 1 1 calc R . . . .
C45 C 0.6508(6) 0.0804(4) 0.1905(2) 0.056(3) Uani 1 1 d . . . . .
H45A H 0.6324 0.0713 0.1708 0.084 Uiso 1 1 calc GR . . . .
H45B H 0.6260 0.0572 0.2048 0.084 Uiso 1 1 calc GR . . . .
H45C H 0.7115 0.0780 0.1916 0.084 Uiso 1 1 calc GR . . . .
N4 N 0.4373(5) -0.0337(3) 0.14557(19) 0.052(2) Uani 1 1 d . . . . .
C46 C 0.5074(6) -0.0727(3) 0.1469(2) 0.048(2) Uani 1 1 d . . . . .
H46A H 0.4946 -0.0967 0.1629 0.057 Uiso 1 1 calc R . . . .
H46B H 0.5071 -0.0920 0.1283 0.057 Uiso 1 1 calc R . . . .
C47 C 0.5948(6) -0.0526(3) 0.1518(3) 0.059(3) Uani 1 1 d . . . . .
H47A H 0.6020 -0.0431 0.1727 0.071 Uiso 1 1 calc R . . . .
H47B H 0.6038 -0.0222 0.1396 0.071 Uiso 1 1 calc R . . . .
C48 C 0.6581(7) -0.0935(4) 0.1435(3) 0.068(3) Uani 1 1 d D . . . .
H48A H 0.7112 -0.0866 0.1537 0.082 Uiso 1 1 calc R . . . .
H48B H 0.6376 -0.1267 0.1502 0.082 Uiso 1 1 calc R . . . .
C49 C 0.6731(9) -0.0953(5) 0.1110(3) 0.104(5) Uani 1 1 d D . . . .
H49A H 0.6940 -0.0626 0.1043 0.156 Uiso 1 1 calc GR . . . .
H49B H 0.6210 -0.1031 0.1009 0.156 Uiso 1 1 calc GR . . . .
H49C H 0.7142 -0.1215 0.1066 0.156 Uiso 1 1 calc GR . . . .
C50 C 0.4381(5) -0.0003(3) 0.1722(2) 0.044(2) Uani 1 1 d . . . . .
H50A H 0.4935 0.0156 0.1736 0.053 Uiso 1 1 calc R . . . .
H50B H 0.3971 0.0270 0.1691 0.053 Uiso 1 1 calc R . . . .
C51 C 0.4196(6) -0.0252(3) 0.2009(2) 0.049(2) Uani 1 1 d . . . . .
H51A H 0.4594 -0.0530 0.2042 0.059 Uiso 1 1 calc R . . . .
H51B H 0.3630 -0.0396 0.2004 0.059 Uiso 1 1 calc R . . . .
C52 C 0.4259(7) 0.0129(4) 0.2260(2) 0.058(3) Uani 1 1 d D . . . .
H52A H 0.4838 0.0251 0.2274 0.070 Uiso 1 1 calc R . . . .
H52B H 0.3900 0.0422 0.2216 0.070 Uiso 1 1 calc R . . . .
C53 C 0.4009(8) -0.0088(4) 0.2547(2) 0.080(4) Uani 1 1 d D . . . .
H53A H 0.4331 -0.0395 0.2584 0.120 Uiso 1 1 calc GR . . . .
H53B H 0.3416 -0.0171 0.2542 0.120 Uiso 1 1 calc GR . . . .
H53C H 0.4116 0.0158 0.2703 0.120 Uiso 1 1 calc GR . . . .
C54 C 0.3575(6) -0.0644(3) 0.1442(2) 0.053(3) Uani 1 1 d . . . . .
H54A H 0.3593 -0.0861 0.1265 0.064 Uiso 1 1 calc R . . . .
H54B H 0.3551 -0.0868 0.1615 0.064 Uiso 1 1 calc R . . . .
C55 C 0.2790(6) -0.0332(3) 0.1432(3) 0.074(4) Uani 1 1 d . . . . .
H55A H 0.2756 -0.0152 0.1242 0.089 Uiso 1 1 calc R . . . .
H55B H 0.2802 -0.0077 0.1591 0.089 Uiso 1 1 calc R . . . .
C56 C 0.2033(6) -0.0667(3) 0.1469(3) 0.064(3) Uani 1 1 d D . . . .
H56A H 0.1531 -0.0473 0.1415 0.077 Uiso 1 1 calc R . . . .
H56B H 0.2078 -0.0955 0.1332 0.077 Uiso 1 1 calc R . . . .
C57 C 0.1931(7) -0.0864(4) 0.1772(3) 0.074(4) Uani 1 1 d D . . . .
H57A H 0.1840 -0.0582 0.1907 0.111 Uiso 1 1 calc GR . . . .
H57B H 0.2433 -0.1048 0.1830 0.111 Uiso 1 1 calc GR . . . .
H57C H 0.1452 -0.1092 0.1779 0.111 Uiso 1 1 calc GR . . . .
C58 C 0.4474(8) 0.0003(3) 0.1190(2) 0.065(3) Uani 1 1 d . . . . .
H58A H 0.4042 0.0268 0.1200 0.077 Uiso 0.75 1 calc R . P D 1
H58B H 0.5019 0.0173 0.1206 0.077 Uiso 0.75 1 calc R . P D 1
C59 C 0.4426(11) -0.0235(5) 0.0896(3) 0.101(4) Uani 1 1 d . U . E 1
H59A H 0.4805 -0.0529 0.0892 0.121 Uiso 1 1 calc R . . E 1
H59B H 0.3855 -0.0363 0.0866 0.121 Uiso 1 1 calc R . . E 1
C60 C 0.4634(10) 0.0092(5) 0.0652(3) 0.090(4) Uani 1 1 d D U . E 1
H60A H 0.4369 0.0423 0.0687 0.108 Uiso 1 1 calc R . . E 1
H60B H 0.5242 0.0145 0.0653 0.108 Uiso 1 1 calc R . . E 1
C61 C 0.4400(14) -0.0078(7) 0.0365(4) 0.161(8) Uani 1 1 d D U . E 1
H61A H 0.3797 -0.0128 0.0358 0.242 Uiso 1 1 calc GR . . E 1
H61B H 0.4680 -0.0398 0.0322 0.242 Uiso 1 1 calc GR . . E 1
H61C H 0.4563 0.0175 0.0219 0.242 Uiso 1 1 calc GR . . E 1
N5 N 0.7865(4) 0.2020(3) 0.12613(16) 0.0459(18) Uani 1 1 d . . . . .
C62 C 0.7838(6) 0.2503(4) 0.13404(19) 0.049(2) Uani 1 1 d . . . . .
H62 H 0.8343 0.2661 0.1397 0.059 Uiso 1 1 calc R . . . .
C63 C 0.7122(6) 0.2788(4) 0.1345(2) 0.055(3) Uani 1 1 d . . . . .
H63 H 0.7143 0.3136 0.1395 0.066 Uiso 1 1 calc R . . . .
C64 C 0.6383(6) 0.2566(4) 0.1278(2) 0.055(3) Uani 1 1 d . . . . .
H64 H 0.5884 0.2756 0.1283 0.066 Uiso 1 1 calc R . . . .
C65 C 0.6365(5) 0.2050(4) 0.12010(18) 0.042(2) Uani 1 1 d . . . . .
C66 C 0.5626(5) 0.1773(4) 0.1129(2) 0.059(3) Uani 1 1 d . . . . .
H66 H 0.5105 0.1941 0.1132 0.071 Uiso 1 1 calc R . . . .
C67 C 0.5655(6) 0.1293(4) 0.1057(2) 0.062(3) Uani 1 1 d . . . . .
H67 H 0.5153 0.1119 0.1014 0.075 Uiso 1 1 calc R . . . .
C68 C 0.6415(6) 0.1031(4) 0.1043(2) 0.060(3) Uani 1 1 d . . . . .
H68 H 0.6424 0.0685 0.0987 0.072 Uiso 1 1 calc R . . . .
C69 C 0.7135(5) 0.1273(4) 0.1109(2) 0.053(2) Uani 1 1 d . . . . .
H69 H 0.7648 0.1097 0.1098 0.064 Uiso 1 1 calc R . . . .
C70 C 0.7124(5) 0.1789(3) 0.11928(18) 0.040(2) Uani 1 1 d . . . . .
O30S O 0.0141(8) 0.0886(5) 0.0218(3) 0.065(4) Uani 0.605(11) 1 d D . P B 2
H30S H 0.0502 0.1113 0.0199 0.098 Uiso 0.605(11) 1 calc GR . P B 2
C74S C -0.0257(18) 0.0828(10) -0.0032(5) 0.167(18) Uani 0.605(11) 1 d D . P B 2
H74A H -0.0008 0.1045 -0.0182 0.251 Uiso 0.605(11) 1 calc GR . P B 2
H74B H -0.0842 0.0920 -0.0006 0.251 Uiso 0.605(11) 1 calc GR . P B 2
H74C H -0.0219 0.0475 -0.0094 0.251 Uiso 0.605(11) 1 calc GR . P B 2

loop_
_atom_site_aniso_label
_atom_site_aniso_U_11
_atom_site_aniso_U_22
_atom_site_aniso_U_33
_atom_site_aniso_U_23
_atom_site_aniso_U_13
_atom_site_aniso_U_12
Mo1 0.0161(3) 0.0229(3) 0.0223(3) -0.0003(2) 0.0010(2) 0.0046(2)
Mo2 0.0211(3) 0.0289(3) 0.0221(3) -0.0086(3) 0.0010(2) 0.0041(2)
Mo3 0.0227(3) 0.0367(4) 0.0165(3) -0.0081(3) -0.0047(2) 0.0047(3)
Mo4 0.0172(3) 0.0278(3) 0.0185(3) -0.0031(2) -0.0051(2) 0.0034(2)
Mo5 0.0149(3) 0.0217(3) 0.0170(3) -0.0024(2) 0.0008(2) 0.0027(2)
Mo6 0.0148(3) 0.0246(3) 0.0160(3) 0.0003(2) 0.0013(2) 0.0024(2)
Al1 0.0111(9) 0.0198(9) 0.0162(9) -0.0033(7) -0.0014(7) -0.0002(7)
O1 0.011(2) 0.024(2) 0.019(2) -0.0041(18) 0.0003(17) 0.0010(18)
O2 0.015(2) 0.025(2) 0.025(2) -0.009(2) -0.0025(19) 0.0002(19)
O3 0.011(2) 0.026(2) 0.018(2) -0.0009(18) -0.0026(18) -0.0008(18)
O4 0.013(2) 0.023(2) 0.023(2) -0.0048(19) 0.0014(18) -0.0012(19)
O5 0.010(2) 0.023(2) 0.014(2) -0.0024(17) 0.0003(17) 0.0003(17)
O6 0.013(2) 0.018(2) 0.022(2) -0.0039(18) 0.0004(18) -0.0017(18)
O7 0.022(2) 0.022(2) 0.030(3) -0.005(2) 0.002(2) 0.0038(19)
O8 0.023(2) 0.036(3) 0.013(2) -0.0043(19) 0.0029(19) 0.003(2)
O9 0.021(2) 0.034(3) 0.023(2) -0.011(2) -0.009(2) 0.003(2)
O10 0.021(2) 0.022(2) 0.015(2) -0.0030(18) -0.0009(18) 0.0015(19)
O11 0.014(2) 0.025(2) 0.017(2) 0.0014(18) 0.0037(17) 0.0004(18)
O12 0.012(2) 0.027(2) 0.023(2) -0.0005(19) -0.0023(18) -0.0006(18)
O13 0.028(3) 0.028(3) 0.031(3) 0.001(2) 0.007(2) 0.004(2)
O14 0.020(2) 0.034(3) 0.028(3) -0.006(2) 0.000(2) 0.009(2)
O15 0.025(3) 0.043(3) 0.031(3) -0.004(2) 0.005(2) 0.008(2)
O16 0.042(3) 0.038(3) 0.034(3) -0.011(2) -0.002(2) 0.005(3)
O17 0.035(3) 0.055(4) 0.030(3) -0.015(3) -0.013(2) 0.010(3)
O18 0.031(3) 0.053(3) 0.021(3) -0.001(2) 0.002(2) 0.011(3)
O19 0.034(3) 0.035(3) 0.021(2) -0.001(2) -0.007(2) 0.008(2)
O20 0.021(2) 0.038(3) 0.032(3) -0.005(2) -0.008(2) 0.003(2)
O21 0.018(2) 0.037(3) 0.032(3) 0.000(2) 0.004(2) 0.002(2)
O22 0.026(3) 0.026(3) 0.022(2) -0.003(2) 0.000(2) 0.003(2)
O23 0.019(2) 0.034(3) 0.022(2) -0.002(2) 0.0000(19) 0.005(2)
O24 0.025(3) 0.031(3) 0.020(2) 0.002(2) 0.003(2) 0.006(2)
O25 0.021(2) 0.038(3) 0.030(3) 0.002(2) -0.003(2) -0.004(2)
N1 0.018(3) 0.035(3) 0.015(3) 0.003(2) 0.001(2) -0.004(2)
C1 0.011(3) 0.026(3) 0.015(3) 0.004(3) 0.000(2) -0.007(3)
C2 0.013(3) 0.036(4) 0.019(3) -0.003(3) 0.004(3) -0.003(3)
C3 0.017(3) 0.029(4) 0.020(3) 0.002(3) 0.003(3) -0.006(3)
C4 0.010(3) 0.030(4) 0.019(3) -0.008(3) 0.000(2) -0.010(3)
C5 0.013(3) 0.032(4) 0.029(4) -0.007(3) 0.005(3) -0.001(3)
C6 0.016(3) 0.027(4) 0.035(4) 0.000(3) 0.003(3) 0.000(3)
C7 0.027(4) 0.033(4) 0.044(5) -0.003(3) -0.008(3) -0.008(3)
C8 0.035(5) 0.055(6) 0.050(5) 0.004(4) -0.001(4) -0.006(4)
C9 0.049(6) 0.063(6) 0.056(6) -0.002(5) -0.005(5) -0.018(5)
C10 0.076(8) 0.055(6) 0.073(7) 0.011(6) -0.015(6) -0.020(6)
C11 0.087(9) 0.068(7) 0.070(7) -0.003(6) -0.002(7) -0.042(7)
C12 0.123(12) 0.099(10) 0.066(8) -0.001(7) -0.020(8) -0.073(9)
C13 0.082(8) 0.092(9) 0.052(6) 0.005(6) -0.021(6) -0.049(7)
O1A 0.026(3) 0.039(3) 0.052(4) 0.006(3) -0.004(3) -0.004(2)
O1B 0.030(3) 0.035(3) 0.039(3) 0.002(2) 0.003(3) -0.001(2)
O1C 0.038(3) 0.064(4) 0.061(4) -0.016(3) 0.005(3) -0.010(3)
O1D 0.041(4) 0.049(4) 0.067(4) 0.002(3) -0.012(3) -0.004(3)
O26S 0.059(4) 0.035(3) 0.055(4) 0.002(3) 0.010(3) -0.003(3)
C71S 0.071(7) 0.044(6) 0.091(8) 0.003(6) 0.034(6) 0.014(5)
O27S 0.064(5) 0.089(5) 0.059(4) 0.025(4) -0.024(4) -0.027(4)
O28S 0.067(7) 0.041(5) 0.065(7) -0.010(5) -0.001(5) -0.010(4)
O29S 0.043(9) 0.026(7) 0.029(8) 0.000(6) 0.005(6) 0.011(6)
C72S 0.096(11) 0.195(19) 0.158(16) 0.123(15) -0.073(11) -0.062(12)
C73S 0.12(3) 0.10(3) 0.050(17) 0.005(17) 0.010(18) 0.10(3)
N2 0.057(5) 0.056(5) 0.032(4) 0.000(3) -0.027(3) 0.001(4)
C14 0.057(6) 0.053(6) 0.042(5) -0.003(4) -0.026(4) 0.003(5)
C15 0.083(8) 0.076(7) 0.034(5) -0.011(5) -0.019(5) 0.000(6)
C16 0.088(8) 0.059(7) 0.051(6) -0.011(5) -0.016(6) 0.018(6)
C17 0.101(10) 0.071(8) 0.055(6) -0.011(6) 0.007(6) -0.005(7)
C18 0.061(6) 0.052(5) 0.035(5) 0.005(4) -0.028(4) -0.009(5)
C19 0.082(8) 0.063(6) 0.043(5) 0.011(5) -0.029(5) -0.018(6)
C20 0.065(7) 0.060(6) 0.065(7) 0.011(5) -0.026(5) -0.017(5)
C21 0.088(9) 0.086(9) 0.070(8) 0.029(7) -0.012(7) -0.012(7)
C22 0.052(5) 0.054(5) 0.032(4) -0.001(4) -0.023(4) -0.001(4)
C23 0.075(7) 0.066(7) 0.056(6) -0.015(5) -0.037(6) 0.020(6)
C24 0.070(7) 0.048(6) 0.063(6) -0.002(5) -0.031(5) 0.005(5)
C25 0.092(9) 0.071(7) 0.058(7) -0.015(6) -0.023(6) 0.022(7)
C26 0.050(6) 0.070(7) 0.043(5) 0.009(5) -0.025(4) -0.005(5)
C27 0.042(5) 0.078(7) 0.055(6) 0.006(5) -0.020(5) -0.003(5)
C28 0.042(6) 0.106(9) 0.063(7) 0.008(7) -0.007(5) -0.016(6)
C29 0.063(8) 0.106(10) 0.091(9) 0.037(8) -0.016(7) -0.024(7)
N3 0.020(3) 0.044(4) 0.031(3) 0.009(3) -0.012(3) -0.003(3)
C30 0.034(4) 0.046(5) 0.028(4) 0.013(4) -0.009(3) -0.006(4)
C31 0.030(4) 0.048(5) 0.032(4) 0.006(4) -0.007(3) -0.005(4)
C32 0.043(5) 0.043(5) 0.041(5) 0.010(4) -0.002(4) -0.008(4)
C33 0.066(7) 0.085(8) 0.042(5) -0.003(5) 0.004(5) -0.024(6)
C34 0.023(4) 0.035(4) 0.027(4) 0.004(3) -0.004(3) 0.001(3)
C35 0.030(4) 0.055(5) 0.056(5) -0.010(5) -0.006(4) -0.003(4)
C36 0.048(6) 0.044(5) 0.076(7) 0.002(5) 0.023(5) -0.002(4)
C37 0.062(7) 0.066(7) 0.103(9) -0.024(7) 0.021(7) -0.021(6)
C38 0.023(4) 0.044(5) 0.028(4) 0.009(3) -0.009(3) -0.006(3)
C39 0.028(4) 0.054(5) 0.030(4) 0.005(4) -0.009(3) -0.008(4)
C40 0.033(4) 0.041(5) 0.034(4) 0.009(4) -0.005(3) -0.004(4)
C41 0.056(6) 0.041(5) 0.051(5) 0.004(4) -0.009(5) -0.007(4)
C42 0.022(4) 0.046(5) 0.050(5) 0.001(4) -0.008(4) -0.003(3)
C43 0.059(7) 0.062(7) 0.079(8) -0.013(6) 0.007(6) 0.008(5)
C44 0.070(7) 0.066(7) 0.060(7) 0.006(5) 0.011(6) 0.001(6)
C45 0.046(5) 0.061(6) 0.061(6) -0.009(5) 0.002(5) 0.004(5)
N4 0.054(5) 0.029(4) 0.072(6) 0.007(4) -0.004(4) -0.005(3)
C46 0.056(6) 0.022(4) 0.066(6) 0.003(4) 0.006(5) 0.001(4)
C47 0.055(6) 0.034(5) 0.089(8) -0.002(5) 0.010(6) -0.006(4)
C48 0.053(6) 0.046(6) 0.106(9) -0.003(6) 0.027(6) -0.004(5)
C49 0.108(11) 0.074(9) 0.131(13) -0.010(8) 0.062(10) -0.025(8)
C50 0.037(5) 0.024(4) 0.072(6) 0.004(4) -0.010(4) -0.002(3)
C51 0.040(5) 0.028(4) 0.080(7) 0.004(4) 0.000(5) 0.000(4)
C52 0.059(6) 0.042(5) 0.073(7) 0.005(5) -0.002(5) -0.004(5)
C53 0.097(9) 0.064(7) 0.080(9) -0.007(6) 0.012(7) -0.025(7)
C54 0.052(6) 0.020(4) 0.088(7) -0.002(4) -0.018(5) 0.000(4)
C55 0.060(7) 0.028(5) 0.134(11) -0.006(6) -0.031(7) 0.005(5)
C56 0.058(6) 0.031(5) 0.103(9) -0.006(5) -0.031(6) 0.007(4)
C57 0.053(6) 0.072(8) 0.098(9) -0.041(7) -0.003(6) 0.010(6)
C58 0.094(8) 0.030(5) 0.070(7) 0.005(5) 0.002(6) -0.007(5)
C59 0.146(9) 0.063(6) 0.093(8) 0.003(6) 0.002(7) -0.005(7)
C60 0.114(8) 0.078(7) 0.079(7) 0.013(6) -0.003(6) -0.018(6)
C61 0.217(17) 0.123(13) 0.143(14) 0.004(11) -0.012(13) -0.039(13)
N5 0.023(3) 0.067(5) 0.048(4) 0.011(4) -0.002(3) 0.001(3)
C62 0.041(5) 0.067(7) 0.040(5) -0.001(4) -0.002(4) -0.009(5)
C63 0.047(6) 0.073(7) 0.045(5) -0.005(5) 0.007(4) 0.009(5)
C64 0.035(5) 0.074(7) 0.056(6) 0.000(5) 0.006(4) 0.019(5)
C65 0.027(4) 0.060(6) 0.039(5) 0.009(4) 0.002(3) 0.006(4)
C66 0.018(4) 0.089(8) 0.071(7) 0.027(6) -0.002(4) 0.007(5)
C67 0.035(5) 0.071(7) 0.081(8) 0.023(6) -0.012(5) -0.009(5)
C68 0.047(6) 0.061(6) 0.072(7) 0.007(5) 0.005(5) -0.018(5)
C69 0.032(5) 0.048(5) 0.079(7) 0.018(5) 0.009(5) 0.001(4)
C70 0.021(4) 0.059(6) 0.040(5) 0.006(4) 0.002(3) -0.001(4)
O30S 0.068(9) 0.071(9) 0.058(8) -0.003(6) -0.011(6) -0.031(7)
C74S 0.19(3) 0.16(3) 0.15(3) -0.11(2) 0.07(2) -0.13(3)

loop_
_atom_type_symbol
_atom_type_description
_atom_type_scat_dispersion_real
_atom_type_scat_dispersion_imag
_atom_type_scat_source
C C 0.0033 0.0016 'International Tables Vol C Tables 4.2.6.8 and 6.1.1.4'
H H 0.0000 0.0000 'International Tables Vol C Tables 4.2.6.8 and 6.1.1.4'
Al Al 0.0645 0.0514 'International Tables Vol C Tables 4.2.6.8 and 6.1.1.4'
Mo Mo -1.6832 0.6857 'International Tables Vol C Tables 4.2.6.8 and 6.1.1.4'
N N 0.0061 0.0033 'International Tables Vol C Tables 4.2.6.8 and 6.1.1.4'
O O 0.0106 0.0060 'International Tables Vol C Tables 4.2.6.8 and 6.1.1.4'

loop_
_geom_angle_atom_site_label_1
_geom_angle_atom_site_label_2
_geom_angle_atom_site_label_3
_geom_angle
O6 Mo1 O1 67.73(15)
O7 Mo1 O1 72.00(17)
O7 Mo1 O6 81.74(17)
O12 Mo1 O1 80.43(17)
O12 Mo1 O6 72.48(16)
O12 Mo1 O7 147.80(19)
O13 Mo1 O1 160.16(19)
O13 Mo1 O6 94.0(2)
O13 Mo1 O7 98.7(2)
O13 Mo1 O12 101.9(2)
O14 Mo1 O1 92.80(19)
O14 Mo1 O6 159.3(2)
O14 Mo1 O7 99.3(2)
O14 Mo1 O12 98.3(2)
O14 Mo1 O13 106.2(2)
O2 Mo2 O1 67.94(15)
O7 Mo2 O1 72.65(17)
O7 Mo2 O2 81.84(18)
O8 Mo2 O1 81.02(17)
O8 Mo2 O2 71.58(18)
O8 Mo2 O7 148.07(18)
O15 Mo2 O1 92.3(2)
O15 Mo2 O2 158.3(2)
O15 Mo2 O7 101.4(2)
O15 Mo2 O8 97.3(2)
O15 Mo2 O16 106.0(3)
O16 Mo2 O1 160.9(2)
O16 Mo2 O2 94.6(2)
O16 Mo2 O7 97.9(2)
O16 Mo2 O8 101.5(2)
O2 Mo3 O3 67.05(15)
O8 Mo3 O2 71.43(17)
O8 Mo3 O3 80.71(16)
O9 Mo3 O2 81.71(18)
O9 Mo3 O3 72.05(16)
O9 Mo3 O8 147.53(19)
O17 Mo3 O2 95.3(2)
O17 Mo3 O3 161.0(2)
O17 Mo3 O8 101.0(2)
O17 Mo3 O9 99.3(2)
O18 Mo3 O2 157.9(2)
O18 Mo3 O3 92.8(2)
O18 Mo3 O8 97.4(2)
O18 Mo3 O9 101.2(2)
O18 Mo3 O17 105.6(3)
O4 Mo4 O3 67.56(15)
O9 Mo4 O3 71.04(17)
O9 Mo4 O4 82.54(18)
O10 Mo4 O3 82.24(17)
O10 Mo4 O4 71.32(17)
O10 Mo4 O9 148.23(19)
O19 Mo4 O3 92.1(2)
O19 Mo4 O4 157.0(2)
O19 Mo4 O9 101.4(2)
O19 Mo4 O10 96.4(2)
O20 Mo4 O3 161.1(2)
O20 Mo4 O4 96.1(2)
O20 Mo4 O9 98.4(2)
O20 Mo4 O10 102.0(2)
O20 Mo4 O19 105.6(2)
O4 Mo5 O5 67.02(14)
O10 Mo5 O4 71.39(17)
O10 Mo5 O5 80.02(16)
O11 Mo5 O4 82.74(17)
O11 Mo5 O5 71.07(16)
O11 Mo5 O10 147.03(18)
O21 Mo5 O4 94.2(2)
O21 Mo5 O5 159.6(2)
O21 Mo5 O10 102.1(2)
O21 Mo5 O11 99.8(2)
O21 Mo5 O22 105.6(2)
O22 Mo5 O4 158.70(19)
O22 Mo5 O5 94.24(18)
O22 Mo5 O10 96.3(2)
O22 Mo5 O11 101.3(2)
O6 Mo6 O5 67.59(15)
O11 Mo6 O5 72.71(16)
O11 Mo6 O6 80.97(16)
O12 Mo6 O5 81.27(16)
O12 Mo6 O6 72.15(16)
O12 Mo6 O11 148.13(18)
O23 Mo6 O5 91.50(19)
O23 Mo6 O6 157.64(19)
O23 Mo6 O11 100.9(2)
O23 Mo6 O12 97.8(2)
O23 Mo6 O24 106.0(2)
O24 Mo6 O5 161.67(19)
O24 Mo6 O6 95.72(19)
O24 Mo6 O11 98.0(2)
O24 Mo6 O12 101.3(2)
O2 Al1 O1 85.8(2)
O2 Al1 O3 85.1(2)
O2 Al1 O5 174.8(2)
O2 Al1 O6 98.0(2)
O3 Al1 O1 90.41(19)
O4 Al1 O1 175.9(2)
O4 Al1 O2 96.6(2)
O4 Al1 O3 86.5(2)
O4 Al1 O5 86.85(19)
O4 Al1 O6 97.3(2)
O5 Al1 O1 90.51(19)
O5 Al1 O3 91.3(2)
O6 Al1 O1 85.7(2)
O6 Al1 O3 174.8(2)
O6 Al1 O5 85.33(19)
Mo2 O1 Mo1 90.82(15)
Al1 O1 Mo1 101.59(19)
Al1 O1 Mo2 102.06(18)
C2 O1 Mo1 117.8(4)
C2 O1 Mo2 119.2(3)
C2 O1 Al1 120.1(4)
Mo2 O2 Mo3 91.73(16)
Al1 O2 Mo2 104.1(2)
Al1 O2 Mo3 104.5(2)
Mo3 O3 Mo4 90.94(14)
Al1 O3 Mo3 103.28(19)
Al1 O3 Mo4 101.29(18)
C3 O3 Mo3 117.6(4)
C3 O3 Mo4 118.8(4)
C3 O3 Al1 120.0(4)
Mo4 O4 Mo5 91.85(16)
Al1 O4 Mo4 104.7(2)
Al1 O4 Mo5 105.2(2)
Mo6 O5 Mo5 89.97(14)
Al1 O5 Mo5 100.75(17)
Al1 O5 Mo6 102.93(19)
C4 O5 Mo5 118.8(4)
C4 O5 Mo6 118.9(3)
C4 O5 Al1 120.1(3)
Mo1 O6 Mo6 91.36(15)
Al1 O6 Mo1 104.94(19)
Al1 O6 Mo6 104.10(19)
Mo2 O7 Mo1 118.2(2)
Mo3 O8 Mo2 119.5(2)
Mo3 O9 Mo4 120.4(2)
Mo5 O10 Mo4 119.3(2)
Mo5 O11 Mo6 120.2(2)
Mo1 O12 Mo6 117.8(2)
C5 N1 C1 126.2(6)
N1 C1 C2 109.5(5)
N1 C1 C3 103.5(5)
N1 C1 C4 109.5(5)
C2 C1 C4 111.2(5)
C3 C1 C2 112.2(5)
C3 C1 C4 110.8(5)
O1 C2 C1 111.7(5)
O3 C3 C1 112.3(5)
O5 C4 C1 112.2(5)
O25 C5 N1 124.0(6)
O25 C5 C6 123.4(6)
N1 C5 C6 112.6(6)
C7 C6 C5 118.7(7)
C6 C7 C8 128.0(8)
C9 C8 C7 121.9(9)
C9 C8 C13 119.1(9)
C13 C8 C7 119.0(9)
C8 C9 C10 119.7(10)
C11 C10 C9 120.8(10)
C10 C11 C12 120.0(10)
C11 C12 C13 118.9(11)
C12 C13 C8 121.5(11)
C14 N2 C18 110.6(7)
C22 N2 C14 107.6(6)
C22 N2 C18 110.4(7)
C26 N2 C14 111.4(8)
C26 N2 C18 106.0(6)
C26 N2 C22 110.9(7)
C15 C14 N2 115.3(7)
C14 C15 C16 110.4(7)
C17 C16 C15 115.0(9)
C19 C18 N2 114.8(7)
C20 C19 C18 107.9(7)
C21 C20 C19 112.3(9)
C23 C22 N2 114.8(7)
C22 C23 C24 113.0(8)
C25 C24 C23 114.6(8)
N2 C26 C27 115.4(7)
C28 C27 C26 110.4(8)
C27 C28 C29 114.3(10)
C30 N3 C38 107.5(5)
C34 N3 C30 108.9(6)
C34 N3 C38 109.9(6)
C34 N3 C42 107.1(5)
C42 N3 C30 111.5(6)
C42 N3 C38 112.0(6)
C31 C30 N3 115.3(6)
C30 C31 C32 111.9(6)
C33 C32 C31 111.7(7)
N3 C34 C35 115.8(6)
C36 C35 C34 112.2(8)
C35 C36 C37 112.4(9)
C39 C38 N3 114.0(6)
C38 C39 C40 112.2(6)
C39 C40 C41 112.4(7)
C43 C42 N3 117.9(7)
C44 C43 C42 123.5(10)
C43 C44 C45 113.7(10)
C50 N4 C46 111.0(7)
C50 N4 C54 110.9(7)
C50 N4 C58 107.1(7)
C54 N4 C46 105.3(6)
C58 N4 C46 110.7(8)
C58 N4 C54 111.9(8)
C47 C46 N4 116.9(7)
C46 C47 C48 109.4(8)
C49 C48 C47 111.9(10)
C51 C50 N4 116.5(7)
C50 C51 C52 110.6(7)
C53 C52 C51 112.7(8)
C55 C54 N4 114.5(7)
C54 C55 C56 110.4(8)
C57 C56 C55 113.4(10)
C59 C58 N4 117.6(8)
C60 C59 C58 115.2(11)
C61 C60 C59 116.8(13)
C62 N5 C70 117.4(8)
N5 C62 C63 123.9(9)
C64 C63 C62 119.3(10)
C63 C64 C65 119.5(9)
C64 C65 C66 124.6(8)
C70 C65 C64 117.7(8)
C70 C65 C66 117.7(9)
C67 C66 C65 121.5(9)
C66 C67 C68 121.3(9)
C69 C68 C67 119.9(10)
C68 C69 C70 120.2(9)
N5 C70 C65 122.0(8)
N5 C70 C69 118.5(8)
C65 C70 C69 119.5(8)

loop_
_geom_bond_atom_site_label_1
_geom_bond_atom_site_label_2
_geom_bond_distance
Mo1 O1 2.346(4)
Mo1 O6 2.293(4)
Mo1 O7 1.941(5)
Mo1 O12 1.920(4)
Mo1 O13 1.702(5)
Mo1 O14 1.702(5)
Mo2 O1 2.324(4)
Mo2 O2 2.307(4)
Mo2 O7 1.933(5)
Mo2 O8 1.929(5)
Mo2 O15 1.707(5)
Mo2 O16 1.713(5)
Mo3 O2 2.322(5)
Mo3 O3 2.323(4)
Mo3 O8 1.917(5)
Mo3 O9 1.910(5)
Mo3 O17 1.718(5)
Mo3 O18 1.699(5)
Mo4 O3 2.352(4)
Mo4 O4 2.305(5)
Mo4 O9 1.931(4)
Mo4 O10 1.923(4)
Mo4 O19 1.705(5)
Mo4 O20 1.697(5)
Mo5 O4 2.307(4)
Mo5 O5 2.390(4)
Mo5 O10 1.915(4)
Mo5 O11 1.911(4)
Mo5 O21 1.703(5)
Mo5 O22 1.711(5)
Mo6 O5 2.311(4)
Mo6 O6 2.305(4)
Mo6 O11 1.924(4)
Mo6 O12 1.922(4)
Mo6 O23 1.694(5)
Mo6 O24 1.722(5)
Al1 O1 1.923(4)
Al1 O2 1.879(5)
Al1 O3 1.915(5)
Al1 O4 1.865(5)
Al1 O5 1.909(4)
Al1 O6 1.880(5)
O1 C2 1.437(8)
O3 C3 1.432(7)
O5 C4 1.431(7)
O25 C5 1.223(8)
N1 C1 1.469(8)
N1 C5 1.363(8)
C1 C2 1.529(9)
C1 C3 1.523(8)
C1 C4 1.537(8)
C5 C6 1.458(9)
C6 C7 1.364(10)
C7 C8 1.452(11)
C8 C9 1.345(13)
C8 C13 1.391(13)
C9 C10 1.410(13)
C10 C11 1.364(15)
C11 C12 1.369(16)
C12 C13 1.384(14)
O26S C71S 1.403(11)
O27S C72S 1.340(12)
O29S C73S 1.37(2)
N2 C14 1.520(11)
N2 C18 1.533(11)
N2 C22 1.515(11)
N2 C26 1.513(12)
C14 C15 1.518(13)
C15 C16 1.539(14)
C16 C17 1.532(14)
C18 C19 1.523(13)
C19 C20 1.522(13)
C20 C21 1.518(14)
C22 C23 1.494(13)
C23 C24 1.507(13)
C24 C25 1.504(14)
C26 C27 1.540(12)
C27 C28 1.489(14)
C28 C29 1.528(16)
N3 C30 1.516(9)
N3 C34 1.505(9)
N3 C38 1.530(9)
N3 C42 1.513(10)
C30 C31 1.513(10)
C31 C32 1.537(11)
C32 C33 1.509(13)
C34 C35 1.510(11)
C35 C36 1.490(12)
C36 C37 1.562(14)
C38 C39 1.521(10)
C39 C40 1.526(10)
C40 C41 1.540(12)
C42 C43 1.512(13)
C43 C44 1.415(14)
C44 C45 1.562(14)
N4 C46 1.532(11)
N4 C50 1.501(12)
N4 C54 1.522(11)
N4 C58 1.519(12)
C46 C47 1.521(13)
C47 C48 1.535(13)
C48 C49 1.503(13)
C50 C51 1.494(12)
C51 C52 1.528(13)
C52 C53 1.482(12)
C54 C55 1.511(13)
C55 C56 1.518(14)
C56 C57 1.485(12)
C58 C59 1.484(16)
C59 C60 1.447(17)
C60 C61 1.432(14)
N5 C62 1.331(12)
N5 C70 1.377(10)
C62 C63 1.379(13)
C63 C64 1.363(14)
C64 C65 1.412(14)
C65 C66 1.436(13)
C65 C70 1.405(11)
C66 C67 1.316(15)
C67 C68 1.409(14)
C68 C69 1.361(13)
C69 C70 1.422(13)
O30S C74S 1.315(19)

loop_
_geom_torsion_atom_site_label_1
_geom_torsion_atom_site_label_2
_geom_torsion_atom_site_label_3
_geom_torsion_atom_site_label_4
_geom_torsion
Mo1 O1 C2 C1 -127.0(4)
Mo2 O1 C2 C1 124.7(4)
Mo3 O3 C3 C1 -127.1(4)
Mo4 O3 C3 C1 125.0(5)
Mo5 O5 C4 C1 -127.3(4)
Mo6 O5 C4 C1 125.1(4)
Al1 O1 C2 C1 -2.3(7)
Al1 O3 C3 C1 -0.1(7)
Al1 O5 C4 C1 -2.9(7)
O1 Al1 O2 Mo2 2.7(2)
O1 Al1 O2 Mo3 -92.9(2)
O1 Al1 O6 Mo1 -2.42(19)
O1 Al1 O6 Mo6 92.89(19)
O2 Al1 O4 Mo4 -83.4(2)
O2 Al1 O4 Mo5 -179.5(2)
O2 Al1 O6 Mo1 82.7(2)
O2 Al1 O6 Mo6 178.01(19)
O3 Al1 O2 Mo2 93.5(2)
O3 Al1 O2 Mo3 -2.11(19)
O3 Al1 O4 Mo4 1.2(2)
O3 Al1 O4 Mo5 -94.8(2)
O4 Al1 O2 Mo2 179.3(2)
O4 Al1 O2 Mo3 83.7(2)
O4 Al1 O6 Mo1 -179.50(19)
O4 Al1 O6 Mo6 -84.2(2)
O5 Al1 O4 Mo4 92.8(2)
O5 Al1 O4 Mo5 -3.3(2)
O5 Al1 O6 Mo1 -93.29(19)
O5 Al1 O6 Mo6 2.02(19)
O6 Al1 O2 Mo2 -82.3(2)
O6 Al1 O2 Mo3 -177.89(19)
O6 Al1 O4 Mo4 177.64(19)
O6 Al1 O4 Mo5 81.6(2)
O25 C5 C6 C7 -12.0(10)
N1 C1 C2 O1 -175.2(5)
N1 C1 C3 O3 -179.5(5)
N1 C1 C4 O5 177.7(5)
N1 C5 C6 C7 166.9(6)
C1 N1 C5 O25 7.2(11)
C1 N1 C5 C6 -171.7(6)
C2 C1 C3 O3 62.6(7)
C2 C1 C4 O5 -61.2(7)
C3 C1 C2 O1 -60.9(7)
C3 C1 C4 O5 64.2(7)
C4 C1 C2 O1 63.8(6)
C4 C1 C3 O3 -62.3(7)
C5 N1 C1 C2 -63.3(8)
C5 N1 C1 C3 176.9(6)
C5 N1 C1 C4 58.8(8)
C5 C6 C7 C8 -172.3(8)
C6 C7 C8 C9 -15.1(15)
C6 C7 C8 C13 165.2(10)
C7 C8 C9 C10 177.8(9)
C7 C8 C13 C12 -178.6(12)
C8 C9 C10 C11 1.5(18)
C9 C8 C13 C12 1.7(19)
C9 C10 C11 C12 0(2)
C10 C11 C12 C13 -1(2)
C11 C12 C13 C8 0(2)
C13 C8 C9 C10 -2.5(16)
N2 C14 C15 C16 -176.3(9)
N2 C18 C19 C20 -170.5(9)
N2 C22 C23 C24 -179.7(9)
N2 C26 C27 C28 177.4(9)
C14 N2 C18 C19 -62.2(11)
C14 N2 C22 C23 174.3(9)
C14 N2 C26 C27 56.2(11)
C14 C15 C16 C17 177.5(10)
C18 N2 C14 C15 -66.0(11)
C18 N2 C22 C23 53.5(11)
C18 N2 C26 C27 176.6(9)
C18 C19 C20 C21 -175.5(10)
C22 N2 C14 C15 173.4(8)
C22 N2 C18 C19 56.7(10)
C22 N2 C26 C27 -63.6(11)
C22 C23 C24 C25 175.8(10)
C26 N2 C14 C15 51.6(11)
C26 N2 C18 C19 176.9(9)
C26 N2 C22 C23 -63.6(11)
C26 C27 C28 C29 -67.1(13)
N3 C30 C31 C32 179.4(7)
N3 C34 C35 C36 163.6(7)
N3 C38 C39 C40 157.5(7)
N3 C42 C43 C44 -72.4(14)
C30 N3 C34 C35 56.5(8)
C30 N3 C38 C39 173.8(7)
C30 N3 C42 C43 -49.6(9)
C30 C31 C32 C33 69.6(10)
C34 N3 C30 C31 60.3(9)
C34 N3 C38 C39 -67.8(8)
C34 N3 C42 C43 -168.7(7)
C34 C35 C36 C37 -176.8(7)
C38 N3 C30 C31 179.3(7)
C38 N3 C34 C35 -61.0(8)
C38 N3 C42 C43 70.9(9)
C38 C39 C40 C41 -67.2(9)
C42 N3 C30 C31 -57.7(9)
C42 N3 C34 C35 177.2(7)
C42 N3 C38 C39 51.1(9)
C42 C43 C44 C45 -168.2(9)
N4 C46 C47 C48 -163.2(9)
N4 C50 C51 C52 177.9(8)
N4 C54 C55 C56 -170.7(10)
N4 C58 C59 C60 -172.3(12)
C46 N4 C50 C51 -65.6(10)
C46 N4 C54 C55 179.0(10)
C46 N4 C58 C59 63.1(14)
C46 C47 C48 C49 81.4(11)
C50 N4 C46 C47 -53.6(11)
C50 N4 C54 C55 58.8(11)
C50 N4 C58 C59 -175.8(11)
C50 C51 C52 C53 175.0(9)
C54 N4 C46 C47 -173.6(9)
C54 N4 C50 C51 51.1(10)
C54 N4 C58 C59 -54.0(14)
C54 C55 C56 C57 72.1(13)
C58 N4 C46 C47 65.2(11)
C58 N4 C50 C51 173.5(8)
C58 N4 C54 C55 -60.7(12)
C58 C59 C60 C61 -164.9(16)
N5 C62 C63 C64 3.0(15)
C62 N5 C70 C65 0.8(12)
C62 N5 C70 C69 -179.8(8)
C62 C63 C64 C65 -0.8(15)
C63 C64 C65 C66 179.4(9)
C63 C64 C65 C70 -1.0(14)
C64 C65 C66 C67 179.6(10)
C64 C65 C70 N5 1.0(13)
C64 C65 C70 C69 -178.3(8)
C65 C66 C67 C68 -1.3(17)
C66 C65 C70 N5 -179.4(8)
C66 C65 C70 C69 1.3(13)
C66 C67 C68 C69 1.2(17)
C67 C68 C69 C70 0.3(16)
C68 C69 C70 N5 179.2(9)
C68 C69 C70 C65 -1.5(14)
C70 N5 C62 C63 -2.9(14)
C70 C65 C66 C67 0.1(14)

_cod_database_fobs_code 2021278
